data_2238706
loop_
_publ_author_name
'Saravanan, B.'
'Jayamani, A.'
'Sengottuvelan, N.'
'Chakkaravarthi, G.'
'Manivannan, V.'

_publ_section_title
;
 Di-\m-hydroxido-\k^4^<i>O</i>:<i>O</i>-di-\m-perchlorato-\k^4^<i>O</i>:<i>O</i>'-bis[(2,2'-bipyridine-\k^2^<i>N</i>,<i>N</i>')copper(II)]
;
_journal_coeditor_code BT6938
_journal_issue 11
_journal_name_full 'Acta Crystallographica Section E'
_journal_page_first m600
_journal_paper_doi 10.1107/S1600536813027852
_journal_volume 69
_journal_year 2013
_chemical_formula_iupac '[Cu2 (Cl O4)2 (O H)2 (C10 H8 N2)2]'
_chemical_formula_moiety 'C20 H18 Cl2 Cu2 N4 O10'
_chemical_formula_sum 'C20 H18 Cl2 Cu2 N4 O10'
_chemical_formula_weight 672.36
_chemical_name_systematic
Di-\m-hydroxido-\k^4^<i>O</i>:<i>O</i>-di-\m-perchlorato-\k^4^<i>O</i>:<i>O</i>'-bis[(2,2'-bipyridine-\k^2^<i>N</i>,<i>N</i>')copper(II)]
_space_group_IT_number 12
_symmetry_cell_setting monoclinic
_symmetry_space_group_name_Hall '-C 2y'
_symmetry_space_group_name_H-M 'C 1 2/m 1'
_atom_sites_solution_hydrogens geom
_atom_sites_solution_primary direct
_atom_sites_solution_secondary difmap
_audit_creation_method SHELXL-97
_cell_angle_alpha 90.00
_cell_angle_beta 113.587(3)
_cell_angle_gamma 90.00
_cell_formula_units_Z 2
_cell_length_a 13.6014(12)
_cell_length_b 15.2064(13)
_cell_length_c 6.2738(6)
_cell_measurement_reflns_used 4012
_cell_measurement_temperature 295(2)
_cell_measurement_theta_max 28.3
_cell_measurement_theta_min 3.2
_cell_volume 1189.19(19)
_computing_cell_refinement 'SAINT (Bruker, 2004)'
_computing_data_collection 'APEX2 (Bruker, 2004)'
_computing_data_reduction 'SAINT (Bruker, 2004)'
_computing_molecular_graphics 'PLATON (Spek, 2009)'
_computing_publication_material 'SHELXL97 (Sheldrick, 2008)'
_computing_structure_refinement 'SHELXL97 (Sheldrick, 2008)'
_computing_structure_solution 'SHELXS97 (Sheldrick, 2008)'
_diffrn_ambient_temperature 295(2)
_diffrn_measured_fraction_theta_full 0.987
_diffrn_measured_fraction_theta_max 0.987
_diffrn_measurement_device_type 'Bruker Kappa APEXII'
_diffrn_measurement_method '\w and \f'
_diffrn_radiation_monochromator graphite
_diffrn_radiation_source 'fine-focus sealed tube'
_diffrn_radiation_type MoK\a
_diffrn_radiation_wavelength 0.71073
_diffrn_reflns_av_R_equivalents 0.0219
_diffrn_reflns_av_sigmaI/netI 0.0232
_diffrn_reflns_limit_h_max 17
_diffrn_reflns_limit_h_min -17
_diffrn_reflns_limit_k_max 18
_diffrn_reflns_limit_k_min -20
_diffrn_reflns_limit_l_max 8
_diffrn_reflns_limit_l_min -8
_diffrn_reflns_number 4520
_diffrn_reflns_theta_full 28.26
_diffrn_reflns_theta_max 28.26
_diffrn_reflns_theta_min 3.27
_diffrn_standards_interval_time 0
_diffrn_standards_number 0
_exptl_absorpt_coefficient_mu 2.079
_exptl_absorpt_correction_T_max 0.7060
_exptl_absorpt_correction_T_min 0.6353
_exptl_absorpt_correction_type multi-scan
_exptl_absorpt_process_details '(SADABS; Sheldrick, 1996)'
_exptl_crystal_colour colourless
_exptl_crystal_density_diffrn 1.878
_exptl_crystal_density_method 'not measured'
_exptl_crystal_description block
_exptl_crystal_F_000 676
_exptl_crystal_size_max 0.24
_exptl_crystal_size_mid 0.20
_exptl_crystal_size_min 0.18
_refine_diff_density_max 0.444
_refine_diff_density_min -0.305
_refine_ls_extinction_method none
_refine_ls_goodness_of_fit_ref 1.026
_refine_ls_hydrogen_treatment mixed
_refine_ls_matrix_type full
_refine_ls_number_parameters 95
_refine_ls_number_reflns 1516
_refine_ls_number_restraints 1
_refine_ls_restrained_S_all 1.027
_refine_ls_R_factor_all 0.0321
_refine_ls_R_factor_gt 0.0263
_refine_ls_shift/su_max 0.000
_refine_ls_shift/su_mean 0.000
_refine_ls_structure_factor_coef Fsqd
_refine_ls_weighting_details 'calc w=1/[\s^2^(Fo^2^)+(0.0419P)^2^+0.8702P] where P=(Fo^2^+2Fc^2^)/3'
_refine_ls_weighting_scheme calc
_refine_ls_wR_factor_gt 0.0728
_refine_ls_wR_factor_ref 0.0770
_reflns_number_gt 1330
_reflns_number_total 1516
_reflns_threshold_expression I>2\s(I)
_cod_data_source_file bt6938.cif
_cod_data_source_block I
_cod_original_sg_symbol_H-M 'C 2/m'
_cod_database_code 2238706

loop_
_symmetry_equiv_pos_as_xyz
'x, y, z'
'-x, y, -z'
'x+1/2, y+1/2, z'
'-x+1/2, y+1/2, -z'
'-x, -y, -z'
'x, -y, z'
'-x+1/2, -y+1/2, -z'
'x+1/2, -y+1/2, z'

loop_
_atom_site_type_symbol
_atom_site_label
_atom_site_fract_x
_atom_site_fract_y
_atom_site_fract_z
_atom_site_U_iso_or_equiv
_atom_site_adp_type
_atom_site_calc_flag
_atom_site_refinement_flags
_atom_site_occupancy
_atom_site_symmetry_multiplicity
C C1 -0.96779(13) -0.27374(12) -0.3726(3) 0.0316(4) Uani d . 1 1
C C2 -0.93192(16) -0.34870(14) -0.2418(3) 0.0415(4) Uani d . 1 1
H H2 -0.9468 -0.4039 -0.3115 0.050 Uiso calc R 1 1
C C3 -0.87311(17) -0.34058(17) -0.0041(4) 0.0481(5) Uani d . 1 1
H H3 -0.8474 -0.3903 0.0877 0.058 Uiso calc R 1 1
C C4 -0.85328(16) -0.25859(17) 0.0941(4) 0.0469(5) Uani d . 1 1
H H4 -0.8151 -0.2520 0.2536 0.056 Uiso calc R 1 1
C C5 -0.89063(16) -0.18601(16) -0.0462(3) 0.0429(5) Uani d . 1 1
H H5 -0.8767 -0.1303 0.0207 0.052 Uiso calc R 1 1
N N1 -0.94650(12) -0.19315(11) -0.2767(2) 0.0331(3) Uani d . 1 1
O O1 -0.95484(16) 0.0000 -0.2803(3) 0.0416(5) Uani d SD 1 2
O O2 -0.75740(19) 0.0000 -0.7997(4) 0.0547(6) Uani d S 1 2
O O3 -0.79963(14) -0.07747(11) -0.5234(3) 0.0566(4) Uani d . 1 1
O O4 -0.63781(17) 0.0000 -0.4095(4) 0.0584(6) Uani d S 1 2
Cl Cl1 -0.74892(5) 0.0000 -0.56343(11) 0.03846(17) Uani d S 1 2
Cu Cu1 -1.0000 -0.09408(2) -0.5000 0.03551(13) Uani d S 1 2
H H1 -0.8987(16) 0.0000 -0.167(4) 0.053 Uiso d SD 1 2

loop_
_atom_site_aniso_label
_atom_site_aniso_U_11
_atom_site_aniso_U_22
_atom_site_aniso_U_33
_atom_site_aniso_U_12
_atom_site_aniso_U_13
_atom_site_aniso_U_23
C1 0.0339(8) 0.0310(9) 0.0312(9) -0.0004(7) 0.0143(7) 0.0011(7)
C2 0.0480(11) 0.0352(10) 0.0402(10) 0.0028(8) 0.0163(9) 0.0054(8)
C3 0.0491(11) 0.0519(14) 0.0398(11) 0.0063(10) 0.0139(9) 0.0167(10)
C4 0.0411(10) 0.0649(15) 0.0299(9) -0.0013(10) 0.0093(8) 0.0043(10)
C5 0.0442(10) 0.0481(12) 0.0330(9) -0.0068(9) 0.0118(8) -0.0047(9)
N1 0.0373(7) 0.0311(8) 0.0297(7) -0.0038(6) 0.0122(6) -0.0013(6)
O1 0.0478(11) 0.0305(10) 0.0335(10) 0.000 0.0027(8) 0.000
O2 0.0678(14) 0.0552(14) 0.0335(11) 0.000 0.0123(10) 0.000
O3 0.0610(10) 0.0435(9) 0.0628(11) -0.0040(7) 0.0223(8) 0.0070(8)
O4 0.0420(11) 0.0687(16) 0.0470(13) 0.000 -0.0004(10) 0.000
Cl1 0.0394(3) 0.0367(3) 0.0315(3) 0.000 0.0061(3) 0.000
Cu1 0.0431(2) 0.02606(18) 0.0349(2) 0.000 0.01302(14) 0.000

loop_
_atom_type_symbol
_atom_type_description
_atom_type_scat_dispersion_real
_atom_type_scat_dispersion_imag
_atom_type_scat_source
C C 0.0033 0.0016 'International Tables Vol C Tables 4.2.6.8 and 6.1.1.4'
H H 0.0000 0.0000 'International Tables Vol C Tables 4.2.6.8 and 6.1.1.4'
N N 0.0061 0.0033 'International Tables Vol C Tables 4.2.6.8 and 6.1.1.4'
O O 0.0106 0.0060 'International Tables Vol C Tables 4.2.6.8 and 6.1.1.4'
Cl Cl 0.1484 0.1585 'International Tables Vol C Tables 4.2.6.8 and 6.1.1.4'
Cu Cu 0.3201 1.2651 'International Tables Vol C Tables 4.2.6.8 and 6.1.1.4'

loop_
_geom_angle_atom_site_label_1
_geom_angle_atom_site_label_2
_geom_angle_atom_site_label_3
_geom_angle_site_symmetry_1
_geom_angle_site_symmetry_3
_geom_angle
N1 C1 C2 . . 121.81(16)
N1 C1 C1 . 2_354 114.25(10)
C2 C1 C1 . 2_354 123.94(11)
C1 C2 C3 . . 118.8(2)
C1 C2 H2 . . 120.6
C3 C2 H2 . . 120.6
C4 C3 C2 . . 119.3(2)
C4 C3 H3 . . 120.3
C2 C3 H3 . . 120.3
C3 C4 C5 . . 119.13(19)
C3 C4 H4 . . 120.4
C5 C4 H4 . . 120.4
N1 C5 C4 . . 122.0(2)
N1 C5 H5 . . 119.0
C4 C5 H5 . . 119.0
C5 N1 C1 . . 118.93(17)
C5 N1 Cu1 . . 126.04(15)
C1 N1 Cu1 . . 115.01(11)
Cu1 O1 Cu1 . 5_354 97.03(9)
Cu1 O1 H1 . . 123.4(12)
Cu1 O1 H1 5_354 . 123.4(12)
O4 Cl1 O3 . . 109.45(9)
O4 Cl1 O3 . 6 109.45(9)
O3 Cl1 O3 . 6 110.11(15)
O4 Cl1 O2 . . 108.83(15)
O3 Cl1 O2 . . 109.49(9)
O3 Cl1 O2 6 . 109.49(9)
O1 Cu1 O1 . 5_354 82.97(9)
O1 Cu1 N1 . 2_354 176.89(8)
O1 Cu1 N1 5_354 2_354 97.91(6)
O1 Cu1 N1 . . 97.91(6)
O1 Cu1 N1 5_354 . 176.89(7)
N1 Cu1 N1 2_354 . 81.37(9)
O1 Cu1 Cu1 . 5_354 41.48(4)
O1 Cu1 Cu1 5_354 5_354 41.48(4)
N1 Cu1 Cu1 2_354 5_354 139.32(4)
N1 Cu1 Cu1 . 5_354 139.32(4)

loop_
_geom_bond_atom_site_label_1
_geom_bond_atom_site_label_2
_geom_bond_site_symmetry_2
_geom_bond_distance
C1 N1 . 1.345(2)
C1 C2 . 1.375(3)
C1 C1 2_354 1.484(3)
C2 C3 . 1.388(3)
C2 H2 . 0.9300
C3 C4 . 1.369(4)
C3 H3 . 0.9300
C4 C5 . 1.376(3)
C4 H4 . 0.9300
C5 N1 . 1.342(2)
C5 H5 . 0.9300
N1 Cu1 . 1.9865(16)
O1 Cu1 . 1.9097(13)
O1 Cu1 5_354 1.9097(13)
O1 H1 . 0.807(10)
O2 Cl1 . 1.440(2)
O3 Cl1 . 1.4372(17)
O4 Cl1 . 1.431(2)
Cl1 O3 6 1.4372(17)
Cu1 O1 5_354 1.9097(13)
Cu1 N1 2_354 1.9865(16)
Cu1 Cu1 5_354 2.8614(7)

loop_
_geom_hbond_atom_site_label_D
_geom_hbond_atom_site_label_H
_geom_hbond_atom_site_label_A
_geom_hbond_site_symmetry_A
_geom_hbond_distance_DH
_geom_hbond_distance_HA
_geom_hbond_distance_DA
_geom_hbond_angle_DHA
_geom_hbond_publ_flag
O1 H1 O2 1_556 0.81(2) 2.338(13) 3.134(3) 169(4) y
C5 H5 O2 1_556 0.93 2.52 3.381(3) 153.4 y

loop_
_geom_torsion_atom_site_label_1
_geom_torsion_atom_site_label_2
_geom_torsion_atom_site_label_3
_geom_torsion_atom_site_label_4
_geom_torsion_site_symmetry_1
_geom_torsion_site_symmetry_4
_geom_torsion
N1 C1 C2 C3 . . 0.7(3)
C1 C1 C2 C3 2_354 . -179.4(2)
C1 C2 C3 C4 . . 0.6(3)
C2 C3 C4 C5 . . -1.1(3)
C3 C4 C5 N1 . . 0.4(3)
C4 C5 N1 C1 . . 0.9(3)
C4 C5 N1 Cu1 . . -177.48(15)
C2 C1 N1 C5 . . -1.4(3)
C1 C1 N1 C5 2_354 . 178.60(18)
C2 C1 N1 Cu1 . . 177.14(14)
C1 C1 N1 Cu1 2_354 . -2.8(2)
Cu1 O1 Cu1 O1 5_354 5_354 0.0
Cu1 O1 Cu1 N1 5_354 . 176.99(7)
C5 N1 Cu1 O1 . . -3.53(17)
C1 N1 Cu1 O1 . . 178.01(13)
C5 N1 Cu1 N1 . 2_354 179.53(19)
C1 N1 Cu1 N1 . 2_354 1.07(9)
C5 N1 Cu1 Cu1 . 5_354 -0.47(19)
C1 N1 Cu1 Cu1 . 5_354 -178.93(9)
